data_4348239
loop_
_publ_author_name
'Roy, Subhadip'
'Oyarzabal, Itziar'
'Vallejo, Julia'
'Cano, Joan'
'Colacio, Enrique'
'Bauza, Antonio'
'Frontera, Antonio'
'Kirillov, Alexander M.'
'Drew, Michael G. B.'
'Das, Subrata'

_publ_section_title
;
 Two Polymorphic Forms of a Six-Coordinate Mononuclear Cobalt(II) Complex
 with Easy-Plane Anisotropy: Structural Features, Theoretical
 Calculations, and Field-Induced Slow Relaxation of the Magnetization.
;
_journal_issue 17
_journal_name_full 'Inorganic chemistry'
_journal_page_first 8502
_journal_page_last 8513
_journal_paper_doi 10.1021/acs.inorgchem.6b01087
_journal_volume 55
_journal_year 2016
_chemical_formula_moiety 'C24 H20 Co N6 O14'
_chemical_formula_sum 'C24 H20 Co N6 O14'
_chemical_formula_weight 675.39
_space_group_crystal_system monoclinic
_space_group_IT_number 14
_space_group_name_Hall '-P 2ybc'
_space_group_name_H-M_alt 'P 1 21/c 1'
_atom_sites_solution_hydrogens geom
_atom_sites_solution_primary direct
_atom_sites_solution_secondary difmap
_audit_creation_method SHELXL-97
_cell_angle_alpha 90.00
_cell_angle_beta 102.543(3)
_cell_angle_gamma 90.00
_cell_formula_units_Z 2
_cell_length_a 11.6912(5)
_cell_length_b 17.7653(9)
_cell_length_c 6.9972(3)
_cell_measurement_reflns_used 21259
_cell_measurement_temperature 298(2)
_cell_measurement_theta_max 26.91
_cell_measurement_theta_min 1.78
_cell_volume 1418.62(11)
_computing_cell_refinement 'Bruker SMART'
_computing_data_collection 'Bruker SMART'
_computing_data_reduction 'Bruker SAINT'
_computing_molecular_graphics 'Olex2 (Dolomanov et al., 2009)'
_computing_publication_material 'Olex2 (Dolomanov et al., 2009)'
_computing_structure_refinement 'SHELXL-97 (Sheldrick, 1997)'
_computing_structure_solution 'SHELXS-97 (Sheldrick, 1997)'
_diffrn_ambient_temperature 298(2)
_diffrn_measured_fraction_theta_full 0.988
_diffrn_measured_fraction_theta_max 0.988
_diffrn_measurement_device_type 'Bruker APEXII CCD area-detector'
_diffrn_measurement_method 'phi and omega scans'
_diffrn_radiation_monochromator graphite
_diffrn_radiation_source 'fine-focus sealed tube'
_diffrn_radiation_type MoK\a
_diffrn_radiation_wavelength 0.71073
_diffrn_reflns_av_R_equivalents 0.0465
_diffrn_reflns_av_sigmaI/netI 0.0321
_diffrn_reflns_limit_h_max 14
_diffrn_reflns_limit_h_min -14
_diffrn_reflns_limit_k_max 20
_diffrn_reflns_limit_k_min -22
_diffrn_reflns_limit_l_max 8
_diffrn_reflns_limit_l_min -8
_diffrn_reflns_number 21259
_diffrn_reflns_theta_full 26.91
_diffrn_reflns_theta_max 26.91
_diffrn_reflns_theta_min 1.78
_exptl_absorpt_coefficient_mu 0.687
_exptl_absorpt_correction_T_max 0.868
_exptl_absorpt_correction_T_min 0.810
_exptl_absorpt_correction_type multi-scan
_exptl_absorpt_process_details 'Bruker SADABS'
_exptl_crystal_colour orange-red
_exptl_crystal_density_diffrn 1.581
_exptl_crystal_density_method 'not measured'
_exptl_crystal_description needle
_exptl_crystal_F_000 690
_exptl_crystal_size_max 0.55
_exptl_crystal_size_mid 0.13
_exptl_crystal_size_min 0.06
_refine_diff_density_max 0.191
_refine_diff_density_min -0.264
_refine_diff_density_rms 0.049
_refine_ls_extinction_method none
_refine_ls_goodness_of_fit_ref 1.045
_refine_ls_hydrogen_treatment mixed
_refine_ls_matrix_type full
_refine_ls_number_parameters 211
_refine_ls_number_reflns 3027
_refine_ls_number_restraints 3
_refine_ls_restrained_S_all 1.045
_refine_ls_R_factor_all 0.0605
_refine_ls_R_factor_gt 0.0370
_refine_ls_shift/su_max 0.001
_refine_ls_shift/su_mean 0.000
_refine_ls_structure_factor_coef Fsqd
_refine_ls_weighting_details 'calc w=1/[\s^2^(Fo^2^)+(0.0504P)^2^+0.0840P] where P=(Fo^2^+2Fc^2^)/3'
_refine_ls_weighting_scheme calc
_refine_ls_wR_factor_gt 0.0899
_refine_ls_wR_factor_ref 0.0991
_reflns_number_gt 2140
_reflns_number_total 3027
_reflns_threshold_expression >2sigma(I)
_cod_data_source_file ic6b01087_si_003.cif
_cod_data_source_block 2
_cod_database_code 4348239

loop_
_symmetry_equiv_pos_as_xyz
'x, y, z'
'-x, y+1/2, -z+1/2'
'-x, -y, -z'
'x, -y-1/2, z-1/2'

loop_
_atom_site_label
_atom_site_type_symbol
_atom_site_fract_x
_atom_site_fract_y
_atom_site_fract_z
_atom_site_U_iso_or_equiv
_atom_site_adp_type
_atom_site_occupancy
_atom_site_symmetry_multiplicity
_atom_site_calc_flag
_atom_site_refinement_flags
Co1 Co 0.5000 0.0000 0.5000 0.04373(15) Uani 1 2 d S
O1W O 0.41970(14) 0.02175(10) 0.7323(2) 0.0596(4) Uani 1 1 d D
H1W H 0.4781(18) 0.0369(15) 0.816(3) 0.089 Uiso 1 1 d D
H2W H 0.379(2) -0.0095(13) 0.772(4) 0.089 Uiso 1 1 d D
O1 O 0.66932(12) 0.02379(9) 0.6768(2) 0.0535(4) Uani 1 1 d .
O2 O 0.62132(14) 0.06663(9) 0.9496(2) 0.0667(5) Uani 1 1 d .
O13 O 0.90282(19) 0.19242(13) 1.4446(3) 0.1012(7) Uani 1 1 d .
O12 O 1.08209(18) 0.20443(12) 1.4219(3) 0.0995(7) Uani 1 1 d .
O10 O 1.08606(16) 0.04639(13) 0.6361(3) 0.0916(6) Uani 1 1 d .
O11 O 1.20586(16) 0.10616(13) 0.8596(4) 0.1090(8) Uani 1 1 d .
N1 N 0.48229(15) 0.11806(10) 0.4320(3) 0.0521(4) Uani 1 1 d .
N11 N 0.9824(2) 0.18291(12) 1.3592(3) 0.0744(6) Uani 1 1 d .
N10 N 1.10971(18) 0.08125(12) 0.7885(3) 0.0662(6) Uani 1 1 d .
C1 C 0.3777(2) 0.15102(14) 0.4067(3) 0.0621(6) Uani 1 1 d .
H1 H 0.3127 0.1212 0.4097 0.075 Uiso 1 1 calc R
C2 C 0.3614(3) 0.22722(15) 0.3762(4) 0.0766(7) Uani 1 1 d .
H2 H 0.2869 0.2481 0.3571 0.092 Uiso 1 1 calc R
C3 C 0.4567(3) 0.27189(16) 0.3745(4) 0.0798(8) Uani 1 1 d .
H3 H 0.4482 0.3236 0.3567 0.096 Uiso 1 1 calc R
C4 C 0.5644(2) 0.23899(15) 0.3993(4) 0.0727(7) Uani 1 1 d .
H4 H 0.6304 0.2680 0.3981 0.087 Uiso 1 1 calc R
C5 C 0.5742(2) 0.16219(14) 0.4261(3) 0.0608(6) Uani 1 1 d .
H5 H 0.6477 0.1401 0.4407 0.073 Uiso 1 1 calc R
C10 C 0.69205(18) 0.05409(11) 0.8423(3) 0.0470(5) Uani 1 1 d .
C11 C 0.81669(17) 0.08004(11) 0.9204(3) 0.0458(5) Uani 1 1 d .
C16 C 0.84381(19) 0.11720(12) 1.1001(3) 0.0527(5) Uani 1 1 d .
H16 H 0.7865 0.1249 1.1718 0.063 Uiso 1 1 calc R
C15 C 0.9563(2) 0.14231(12) 1.1701(3) 0.0540(6) Uani 1 1 d .
C14 C 1.0452(2) 0.13130(12) 1.0734(3) 0.0551(6) Uani 1 1 d .
H14 H 1.1211 0.1480 1.1244 0.066 Uiso 1 1 calc R
C13 C 1.01583(18) 0.09410(12) 0.8960(3) 0.0503(5) Uani 1 1 d .
C12 C 0.90426(17) 0.06839(11) 0.8175(3) 0.0469(5) Uani 1 1 d .
H12 H 0.8879 0.0436 0.6975 0.056 Uiso 1 1 calc R

loop_
_atom_site_aniso_label
_atom_site_aniso_U_11
_atom_site_aniso_U_22
_atom_site_aniso_U_33
_atom_site_aniso_U_23
_atom_site_aniso_U_13
_atom_site_aniso_U_12
Co1 0.0365(2) 0.0505(3) 0.0449(2) -0.00390(18) 0.01057(16) -0.00361(17)
O1W 0.0524(10) 0.0753(11) 0.0546(10) -0.0052(8) 0.0197(7) -0.0036(8)
O1 0.0411(8) 0.0650(9) 0.0535(10) -0.0094(8) 0.0086(7) -0.0052(7)
O2 0.0548(9) 0.0888(12) 0.0599(10) -0.0121(9) 0.0200(8) -0.0133(8)
O13 0.1030(16) 0.1205(18) 0.0838(15) -0.0455(13) 0.0282(13) -0.0211(13)
O12 0.0847(14) 0.1135(17) 0.0901(15) -0.0396(12) -0.0033(11) -0.0270(12)
O10 0.0714(13) 0.1151(17) 0.0951(15) -0.0391(13) 0.0329(11) -0.0128(11)
O11 0.0482(11) 0.142(2) 0.1399(19) -0.0506(16) 0.0262(12) -0.0225(12)
N1 0.0487(11) 0.0525(11) 0.0546(11) -0.0029(9) 0.0102(8) -0.0028(9)
N11 0.0803(16) 0.0724(15) 0.0672(14) -0.0179(11) 0.0090(12) -0.0130(13)
N10 0.0508(13) 0.0667(13) 0.0824(16) -0.0099(11) 0.0174(11) -0.0025(10)
C1 0.0574(15) 0.0596(15) 0.0661(16) -0.0014(12) 0.0063(12) 0.0008(12)
C2 0.0818(19) 0.0621(17) 0.0796(19) 0.0033(14) 0.0036(14) 0.0141(15)
C3 0.114(2) 0.0547(16) 0.0663(18) 0.0071(13) 0.0090(16) -0.0037(17)
C4 0.088(2) 0.0675(18) 0.0607(16) 0.0087(13) 0.0115(14) -0.0240(15)
C5 0.0607(15) 0.0677(17) 0.0553(14) 0.0016(11) 0.0153(11) -0.0126(12)
C10 0.0448(12) 0.0456(12) 0.0500(13) 0.0025(10) 0.0091(10) -0.0036(9)
C11 0.0470(12) 0.0411(11) 0.0472(12) 0.0029(9) 0.0055(9) -0.0022(9)
C16 0.0546(14) 0.0533(13) 0.0496(13) -0.0020(10) 0.0095(10) -0.0047(11)
C15 0.0610(14) 0.0467(13) 0.0500(13) -0.0061(10) 0.0024(11) -0.0056(10)
C14 0.0487(13) 0.0476(13) 0.0631(15) -0.0011(11) -0.0007(11) -0.0058(10)
C13 0.0431(12) 0.0460(13) 0.0605(14) 0.0020(10) 0.0085(10) 0.0000(10)
C12 0.0472(13) 0.0435(12) 0.0479(12) -0.0001(9) 0.0058(10) -0.0026(9)

loop_
_atom_type_symbol
_atom_type_description
_atom_type_scat_dispersion_real
_atom_type_scat_dispersion_imag
_atom_type_scat_source
C C 0.0033 0.0016 'International Tables Vol C Tables 4.2.6.8 and 6.1.1.4'
H H 0.0000 0.0000 'International Tables Vol C Tables 4.2.6.8 and 6.1.1.4'
Co Co 0.3494 0.9721 'International Tables Vol C Tables 4.2.6.8 and 6.1.1.4'
N N 0.0061 0.0033 'International Tables Vol C Tables 4.2.6.8 and 6.1.1.4'
O O 0.0106 0.0060 'International Tables Vol C Tables 4.2.6.8 and 6.1.1.4'

loop_
_geom_angle_atom_site_label_1
_geom_angle_atom_site_label_2
_geom_angle_atom_site_label_3
_geom_angle
_geom_angle_site_symmetry_1
_geom_angle_site_symmetry_3
O1W Co1 O1W 180.0 3_656 .
O1W Co1 O1 91.69(6) 3_656 3_656
O1W Co1 O1 88.31(6) . 3_656
O1W Co1 O1 88.31(6) 3_656 .
O1W Co1 O1 91.69(6) . .
O1 Co1 O1 180.00(10) 3_656 .
O1W Co1 N1 87.34(7) 3_656 3_656
O1W Co1 N1 92.66(7) . 3_656
O1 Co1 N1 88.15(6) 3_656 3_656
O1 Co1 N1 91.85(6) . 3_656
O1W Co1 N1 92.66(7) 3_656 .
O1W Co1 N1 87.34(7) . .
O1 Co1 N1 91.85(6) 3_656 .
O1 Co1 N1 88.15(6) . .
N1 Co1 N1 180.0 3_656 .
Co1 O1W H1W 99.4(18) . .
Co1 O1W H2W 122(2) . .
H1W O1W H2W 115(2) . .
C10 O1 Co1 127.19(13) . .
C1 N1 C5 117.3(2) . .
C1 N1 Co1 119.96(15) . .
C5 N1 Co1 122.62(16) . .
O12 N11 O13 123.6(2) . .
O12 N11 C15 118.1(2) . .
O13 N11 C15 118.3(2) . .
O11 N10 O10 124.2(2) . .
O11 N10 C13 117.4(2) . .
O10 N10 C13 118.3(2) . .
N1 C1 C2 122.9(2) . .
N1 C1 H1 118.5 . .
C2 C1 H1 118.5 . .
C3 C2 C1 119.1(3) . .
C3 C2 H2 120.5 . .
C1 C2 H2 120.5 . .
C4 C3 C2 118.7(3) . .
C4 C3 H3 120.6 . .
C2 C3 H3 120.6 . .
C3 C4 C5 119.2(2) . .
C3 C4 H4 120.4 . .
C5 C4 H4 120.4 . .
N1 C5 C4 122.7(2) . .
N1 C5 H5 118.6 . .
C4 C5 H5 118.6 . .
O2 C10 O1 126.59(19) . .
O2 C10 C11 116.04(19) . .
O1 C10 C11 117.35(18) . .
C12 C11 C16 119.29(19) . .
C12 C11 C10 121.85(19) . .
C16 C11 C10 118.85(18) . .
C15 C16 C11 119.2(2) . .
C15 C16 H16 120.4 . .
C11 C16 H16 120.4 . .
C14 C15 C16 123.2(2) . .
C14 C15 N11 118.7(2) . .
C16 C15 N11 118.2(2) . .
C15 C14 C13 116.4(2) . .
C15 C14 H14 121.8 . .
C13 C14 H14 121.8 . .
C12 C13 C14 123.0(2) . .
C12 C13 N10 119.3(2) . .
C14 C13 N10 117.7(2) . .
C13 C12 C11 118.94(19) . .
C13 C12 H12 120.5 . .
C11 C12 H12 120.5 . .

loop_
_geom_bond_atom_site_label_1
_geom_bond_atom_site_label_2
_geom_bond_distance
_geom_bond_site_symmetry_2
Co1 O1W 2.0819(16) 3_656
Co1 O1W 2.0819(16) .
Co1 O1 2.1362(14) 3_656
Co1 O1 2.1362(14) .
Co1 N1 2.1506(18) 3_656
Co1 N1 2.1506(18) .
O1W H1W 0.840(16) .
O1W H2W 0.818(16) .
O1 C10 1.252(2) .
O2 C10 1.252(2) .
O13 N11 1.222(3) .
O12 N11 1.214(3) .
O10 N10 1.212(3) .
O11 N10 1.210(3) .
N1 C1 1.333(3) .
N1 C5 1.338(3) .
N11 C15 1.479(3) .
N10 C13 1.477(3) .
C1 C2 1.377(3) .
C1 H1 0.9300 .
C2 C3 1.370(4) .
C2 H2 0.9300 .
C3 C4 1.364(4) .
C3 H3 0.9300 .
C4 C5 1.379(4) .
C4 H4 0.9300 .
C5 H5 0.9300 .
C10 C11 1.513(3) .
C11 C12 1.389(3) .
C11 C16 1.395(3) .
C16 C15 1.375(3) .
C16 H16 0.9300 .
C15 C14 1.371(3) .
C14 C13 1.382(3) .
C14 H14 0.9300 .
C13 C12 1.379(3) .
C12 H12 0.9300 .

loop_
_geom_hbond_atom_site_label_D
_geom_hbond_atom_site_label_H
_geom_hbond_atom_site_label_A
_geom_hbond_distance_DH
_geom_hbond_distance_HA
_geom_hbond_distance_DA
_geom_hbond_angle_DHA
_geom_hbond_site_symmetry_A
O1W H1W O2 0.840(16) 1.811(16) 2.636(2) 167(3) .
O1W H2W O2 0.818(16) 2.20(2) 2.848(2) 137(2) 3_657

loop_
_geom_torsion_atom_site_label_1
_geom_torsion_atom_site_label_2
_geom_torsion_atom_site_label_3
_geom_torsion_atom_site_label_4
_geom_torsion
_geom_torsion_site_symmetry_1
O1W Co1 O1 C10 167.86(18) 3_656
O1W Co1 O1 C10 -12.14(18) .
N1 Co1 O1 C10 -104.86(17) 3_656
N1 Co1 O1 C10 75.14(17) .
O1W Co1 N1 C1 126.18(17) 3_656
O1W Co1 N1 C1 -53.82(17) .
O1 Co1 N1 C1 34.40(18) 3_656
O1 Co1 N1 C1 -145.60(18) .
O1W Co1 N1 C5 -58.34(18) 3_656
O1W Co1 N1 C5 121.66(18) .
O1 Co1 N1 C5 -150.12(17) 3_656
O1 Co1 N1 C5 29.88(17) .
C5 N1 C1 C2 -0.3(4) .
Co1 N1 C1 C2 175.43(19) .
N1 C1 C2 C3 -1.0(4) .
C1 C2 C3 C4 1.3(4) .
C2 C3 C4 C5 -0.3(4) .
C1 N1 C5 C4 1.3(3) .
Co1 N1 C5 C4 -174.27(17) .
C3 C4 C5 N1 -1.1(4) .
Co1 O1 C10 O2 11.1(3) .
Co1 O1 C10 C11 -167.38(13) .
O2 C10 C11 C12 178.85(19) .
O1 C10 C11 C12 -2.5(3) .
O2 C10 C11 C16 -1.7(3) .
O1 C10 C11 C16 177.00(19) .
C12 C11 C16 C15 0.8(3) .
C10 C11 C16 C15 -178.67(19) .
C11 C16 C15 C14 -1.4(3) .
C11 C16 C15 N11 178.8(2) .
O12 N11 C15 C14 -0.5(4) .
O13 N11 C15 C14 -179.9(2) .
O12 N11 C15 C16 179.3(2) .
O13 N11 C15 C16 -0.1(4) .
C16 C15 C14 C13 1.2(3) .
N11 C15 C14 C13 -179.0(2) .
C15 C14 C13 C12 -0.4(3) .
C15 C14 C13 N10 -179.89(19) .
O11 N10 C13 C12 178.3(2) .
O10 N10 C13 C12 -2.0(3) .
O11 N10 C13 C14 -2.2(3) .
O10 N10 C13 C14 177.5(2) .
C14 C13 C12 C11 -0.1(3) .
N10 C13 C12 C11 179.37(18) .
C16 C11 C12 C13 -0.1(3) .
C10 C11 C12 C13 179.37(18) .
